data_7114037
loop_
_publ_author_name
'Baudron, St\'ephane A.'
'Deluzet, Andr\'e'
'Boubekeur, Kamal'
'Batail, Patrick'

_publ_section_title
;
 Jahn-Teller distortion of the open-shell 23-electron chalcogenide
 rhenium cluster cores in crystals of the series, 
{[Re~6~Q~8~]^3+^(X^-^)~6~}^3-^ (Q = S, Se; X = Cl, CN)
;
_journal_issue 18
_journal_name_full 'Chemical Communications'
_journal_page_first 2124
_journal_page_last 2125
_journal_paper_doi 10.1039/b205241e
_journal_year 2002
_chemical_formula_sum 'C80 H69 N7 O3 P3 Re6 Se8'
_chemical_formula_weight 3018.21
_chemical_name_common '(PPh4)3 (Re6Se8(CN)6) (CH3CN) (H2O)3'
_chemical_name_systematic
; 
? 
;
_space_group_IT_number 2
_symmetry_cell_setting triclinic
_symmetry_space_group_name_Hall '-P 1'
_symmetry_space_group_name_H-M 'P -1'
_atom_sites_solution_hydrogens geom
_atom_sites_solution_primary direct
_atom_sites_solution_secondary difmap
_audit_creation_method SHELXL-97
_cell_angle_alpha 74.555(8)
_cell_angle_beta 89.578(8)
_cell_angle_gamma 62.626(7)
_cell_formula_units_Z 2
_cell_length_a 13.6233(9)
_cell_length_b 14.2701(9)
_cell_length_c 26.1709(18)
_cell_measurement_reflns_used 8000
_cell_measurement_temperature 293(2)
_cell_measurement_theta_max 52.1
_cell_measurement_theta_min 3.3
_cell_volume 4315.4(6)
_computing_cell_refinement 'SELECT, CELL [STOE-IPDS]'
_computing_data_collection 'EXPOSE [STOE-IPDS]'
_computing_data_reduction 'INTEGRATE [STOE-IPDS]'
_computing_structure_refinement 'SHELXL-97 (Sheldrick, 1997)'
_computing_structure_solution 'SHELXS-97 (Sheldrick, 1990)'
_diffrn_ambient_temperature 293(2)
_diffrn_detector_area_resol_mean 6.66
_diffrn_measured_fraction_theta_full 0.930
_diffrn_measured_fraction_theta_max 0.930
_diffrn_measurement_device_type STOE-IPDS
_diffrn_measurement_method 'Oscillation, Phi. incr. == 0.9'
_diffrn_radiation_monochromator graphite
_diffrn_radiation_source 'fine-focus sealed tube'
_diffrn_radiation_type MoK\a
_diffrn_radiation_wavelength 0.71073
_diffrn_reflns_av_R_equivalents 0.0533
_diffrn_reflns_av_sigmaI/netI 0.0584
_diffrn_reflns_limit_h_max 16
_diffrn_reflns_limit_h_min -16
_diffrn_reflns_limit_k_max 17
_diffrn_reflns_limit_k_min -16
_diffrn_reflns_limit_l_max 32
_diffrn_reflns_limit_l_min 0
_diffrn_reflns_number 41983
_diffrn_reflns_theta_full 25.88
_diffrn_reflns_theta_max 25.88
_diffrn_reflns_theta_min 1.98
_exptl_absorpt_coefficient_mu 11.860
_exptl_absorpt_correction_T_max 0.2485
_exptl_absorpt_correction_T_min 0.0512
_exptl_absorpt_correction_type numerical
_exptl_absorpt_process_details 'FACEIT, STOE-IPDS'
_exptl_crystal_colour dark-red
_exptl_crystal_density_diffrn 2.323
_exptl_crystal_density_meas ?
_exptl_crystal_density_method 'not measured'
_exptl_crystal_description platelet
_exptl_crystal_F_000 2778
_exptl_crystal_size_max 0.4620
_exptl_crystal_size_mid 0.3850
_exptl_crystal_size_min 0.1386
_refine_diff_density_max 1.176
_refine_diff_density_min -0.895
_refine_diff_density_rms 0.133
_refine_ls_extinction_method none
_refine_ls_goodness_of_fit_ref 0.828
_refine_ls_hydrogen_treatment mixed
_refine_ls_matrix_type full
_refine_ls_number_parameters 947
_refine_ls_number_reflns 15591
_refine_ls_number_restraints 0
_refine_ls_restrained_S_all 0.828
_refine_ls_R_factor_all 0.0449
_refine_ls_R_factor_gt 0.0241
_refine_ls_shift/su_max 0.002
_refine_ls_shift/su_mean 0.000
_refine_ls_structure_factor_coef Fsqd
_refine_ls_weighting_details 'calc w==1/[\s^2^(Fo^2^)+(0.0156P)^2^+0.0000P] where P==(Fo^2^+2Fc^2^)/3'
_refine_ls_weighting_scheme calc
_refine_ls_wR_factor_gt 0.0459
_refine_ls_wR_factor_ref 0.0506
_reflns_number_gt 10805
_reflns_number_total 15591
_reflns_threshold_expression >2sigma(I)
_cod_data_source_file b205241e.txt
_cod_data_source_block p280_abm
_cod_depositor_comments
;
The following automatic conversions were performed:

'_exptl_crystal_density_meas' value 'not measured' was changed to '?'
- the value is perceived as not measured.

Automatic conversion script
Id: cif_fix_values 3008 2015-01-20 13:52:24Z robertas 
;
_cod_original_cell_volume 4315.4(5)
_cod_original_sg_symbol_H-M P-1
_cod_database_code 7114037

loop_
_symmetry_equiv_pos_as_xyz
'x, y, z'
'-x, -y, -z'

loop_
_atom_site_label
_atom_site_type_symbol
_atom_site_fract_x
_atom_site_fract_y
_atom_site_fract_z
_atom_site_U_iso_or_equiv
_atom_site_adp_type
_atom_site_occupancy
_atom_site_symmetry_multiplicity
_atom_site_calc_flag
_atom_site_refinement_flags
Re1 Re 0.97835(2) 0.07827(2) 0.049288(8) 0.03181(6) Uani 1 1 d .
Re2 Re 1.15215(2) -0.08318(2) 0.026652(9) 0.03144(6) Uani 1 1 d .
Re3 Re 0.97241(2) -0.10328(2) 0.048938(9) 0.03218(6) Uani 1 1 d .
Se1 Se 0.80855(6) 0.05548(6) 0.06915(2) 0.04195(16) Uani 1 1 d .
Se2 Se 0.85983(6) 0.25279(5) -0.02508(2) 0.03988(16) Uani 1 1 d .
Se3 Se 1.09717(6) -0.10332(6) 0.11961(2) 0.04006(16) Uani 1 1 d .
Se4 Se 1.15088(6) 0.09475(6) 0.02576(2) 0.04010(16) Uani 1 1 d .
C1 C 0.9494(6) 0.1709(6) 0.1038(2) 0.0452(18) Uani 1 1 d .
C2 C 1.3248(6) -0.1800(5) 0.0568(2) 0.0393(15) Uani 1 1 d .
C3 C 0.9407(6) -0.2211(6) 0.1035(2) 0.0489(18) Uani 1 1 d .
N1 N 0.9332(6) 0.2236(5) 0.1323(2) 0.0642(19) Uani 1 1 d .
N2 N 1.4169(5) -0.2346(5) 0.0732(2) 0.0542(16) Uani 1 1 d .
N3 N 0.9249(7) -0.2873(6) 0.1326(2) 0.076(2) Uani 1 1 d .
Re4 Re 0.96227(2) 0.06897(2) 0.426542(9) 0.03235(6) Uani 1 1 d .
Re5 Re 1.14737(2) -0.08200(2) 0.490210(9) 0.03324(6) Uani 1 1 d .
Re6 Re 0.96916(2) -0.11013(2) 0.492153(9) 0.03394(6) Uani 1 1 d .
Se5 Se 0.79409(5) 0.03947(6) 0.43126(2) 0.04252(16) Uani 1 1 d .
Se6 Se 1.07584(6) -0.11823(5) 0.41281(2) 0.04164(16) Uani 1 1 d .
Se7 Se 1.13522(6) 0.09214(6) 0.42799(2) 0.04254(16) Uani 1 1 d .
Se8 Se 0.85270(6) 0.24939(5) 0.44699(2) 0.04383(17) Uani 1 1 d .
C4 C 0.9122(5) 0.1518(5) 0.3434(3) 0.0413(16) Uani 1 1 d .
C5 C 1.3147(6) -0.1725(6) 0.4800(3) 0.054(2) Uani 1 1 d .
C6 C 0.9367(6) -0.2379(6) 0.4865(3) 0.0498(18) Uani 1 1 d .
N4 N 0.8821(5) 0.1995(5) 0.2994(2) 0.0566(17) Uani 1 1 d .
N5 N 1.4074(6) -0.2194(7) 0.4753(3) 0.082(2) Uani 1 1 d .
N6 N 0.9164(7) -0.3069(6) 0.4852(3) 0.081(2) Uani 1 1 d .
P1 P 0.49744(15) 0.86505(15) 0.31978(6) 0.0418(4) Uani 1 1 d .
C101 C 0.5345(6) 0.7241(5) 0.3514(2) 0.0429(17) Uani 1 1 d .
C102 C 0.6462(6) 0.6424(6) 0.3634(3) 0.062(2) Uani 1 1 d .
H102 H 0.7021 0.6610 0.3534 0.074 Uiso 1 1 calc R
C103 C 0.6737(8) 0.5353(7) 0.3899(3) 0.073(3) Uani 1 1 d .
H103 H 0.7479 0.4807 0.3970 0.088 Uiso 1 1 calc R
C104 C 0.5914(8) 0.5090(7) 0.4058(3) 0.072(3) Uani 1 1 d .
H104 H 0.6098 0.4366 0.4244 0.087 Uiso 1 1 calc R
C105 C 0.4827(8) 0.5885(7) 0.3944(3) 0.073(3) Uani 1 1 d .
H105 H 0.4275 0.5690 0.4046 0.088 Uiso 1 1 calc R
C106 C 0.4532(6) 0.6945(7) 0.3688(3) 0.058(2) Uani 1 1 d .
H106 H 0.3786 0.7479 0.3627 0.070 Uiso 1 1 calc R
C107 C 0.3570(6) 0.9353(6) 0.2880(3) 0.0479(18) Uani 1 1 d .
C108 C 0.3370(6) 0.9451(7) 0.2343(3) 0.0533(19) Uani 1 1 d .
H108 H 0.3965 0.9168 0.2154 0.064 Uiso 1 1 calc R
C109 C 0.2288(7) 0.9967(8) 0.2091(3) 0.073(3) Uani 1 1 d .
H109 H 0.2154 1.0065 0.1728 0.087 Uiso 1 1 calc R
C110 C 0.1424(8) 1.0330(9) 0.2374(4) 0.091(3) Uani 1 1 d .
H110 H 0.0696 1.0654 0.2206 0.109 Uiso 1 1 calc R
C111 C 0.1614(7) 1.0221(8) 0.2911(4) 0.087(3) Uani 1 1 d .
H111 H 0.1014 1.0486 0.3100 0.104 Uiso 1 1 calc R
C112 C 0.2668(7) 0.9731(7) 0.3162(3) 0.067(2) Uani 1 1 d .
H112 H 0.2790 0.9647 0.3524 0.080 Uiso 1 1 calc R
C113 C 0.5115(7) 0.9285(7) 0.3683(3) 0.0522(19) Uani 1 1 d .
C114 C 0.5900(7) 0.8681(8) 0.4121(3) 0.064(2) Uani 1 1 d .
H114 H 0.6338 0.7923 0.4184 0.076 Uiso 1 1 calc R
C115 C 0.6048(9) 0.9193(11) 0.4473(3) 0.086(3) Uani 1 1 d .
H115 H 0.6597 0.8777 0.4768 0.103 Uiso 1 1 calc R
C116 C 0.5413(12) 1.0274(14) 0.4393(5) 0.107(4) Uani 1 1 d .
H116 H 0.5522 1.0607 0.4633 0.128 Uiso 1 1 calc R
C117 C 0.4616(12) 1.0887(10) 0.3969(5) 0.113(4) Uani 1 1 d .
H117 H 0.4178 1.1642 0.3914 0.135 Uiso 1 1 calc R
C118 C 0.4446(10) 1.0392(9) 0.3614(4) 0.100(4) Uani 1 1 d .
H118 H 0.3878 1.0811 0.3327 0.120 Uiso 1 1 calc R
C119 C 0.5860(6) 0.8746(7) 0.2700(3) 0.0518(19) Uani 1 1 d .
C120 C 0.6049(7) 0.9656(7) 0.2563(3) 0.064(2) Uani 1 1 d .
H120 H 0.5743 1.0187 0.2743 0.077 Uiso 1 1 calc R
C121 C 0.6689(8) 0.9775(10) 0.2161(3) 0.084(3) Uani 1 1 d .
H121 H 0.6813 1.0384 0.2070 0.101 Uiso 1 1 calc R
C122 C 0.7130(8) 0.9000(11) 0.1904(3) 0.089(4) Uani 1 1 d .
H122 H 0.7569 0.9077 0.1639 0.106 Uiso 1 1 calc R
C123 C 0.6953(8) 0.8110(9) 0.2021(3) 0.085(3) Uani 1 1 d .
H123 H 0.7260 0.7590 0.1836 0.102 Uiso 1 1 calc R
C124 C 0.6303(6) 0.7982(7) 0.2423(3) 0.066(2) Uani 1 1 d .
H124 H 0.6172 0.7378 0.2503 0.079 Uiso 1 1 calc R
P2 P 1.64371(15) -0.28907(15) -0.08428(7) 0.0415(4) Uani 1 1 d .
C201 C 1.5690(5) -0.1492(5) -0.0833(2) 0.0370(15) Uani 1 1 d .
C202 C 1.6024(6) -0.0730(6) -0.1090(3) 0.0489(18) Uani 1 1 d .
H202 H 1.6614 -0.0940 -0.1290 0.059 Uiso 1 1 calc R
C203 C 1.5504(7) 0.0332(6) -0.1057(3) 0.060(2) Uani 1 1 d .
H203 H 1.5739 0.0837 -0.1231 0.072 Uiso 1 1 calc R
C204 C 1.4630(7) 0.0633(7) -0.0763(3) 0.059(2) Uani 1 1 d .
H204 H 1.4270 0.1350 -0.0739 0.071 Uiso 1 1 calc R
C205 C 1.4284(6) -0.0106(7) -0.0506(3) 0.058(2) Uani 1 1 d .
H205 H 1.3684 0.0115 -0.0313 0.069 Uiso 1 1 calc R
C206 C 1.4816(6) -0.1174(7) -0.0531(3) 0.0518(19) Uani 1 1 d .
H206 H 1.4592 -0.1681 -0.0346 0.062 Uiso 1 1 calc R
C207 C 1.5479(6) -0.3431(6) -0.0858(2) 0.0451(17) Uani 1 1 d .
C208 C 1.5817(7) -0.4543(6) -0.0635(3) 0.058(2) Uani 1 1 d .
H208 H 1.6537 -0.5015 -0.0457 0.070 Uiso 1 1 calc R
C209 C 1.5096(9) -0.4958(8) -0.0673(3) 0.079(3) Uani 1 1 d .
H209 H 1.5307 -0.5700 -0.0515 0.094 Uiso 1 1 calc R
C210 C 1.4057(9) -0.4236(9) -0.0953(4) 0.082(3) Uani 1 1 d .
H210 H 1.3579 -0.4516 -0.0998 0.099 Uiso 1 1 calc R
C211 C 1.3686(8) -0.3142(9) -0.1169(4) 0.092(3) Uani 1 1 d .
H211 H 1.2954 -0.2675 -0.1332 0.111 Uiso 1 1 calc R
C212 C 1.4416(7) -0.2737(8) -0.1140(3) 0.070(3) Uani 1 1 d .
H212 H 1.4199 -0.1996 -0.1309 0.084 Uiso 1 1 calc R
C213 C 1.7146(6) -0.2950(6) -0.1421(3) 0.0494(18) Uani 1 1 d .
C214 C 1.6653(7) -0.2908(7) -0.1891(3) 0.059(2) Uani 1 1 d .
H214 H 1.5961 -0.2886 -0.1906 0.071 Uiso 1 1 calc R
C215 C 1.7186(10) -0.2897(8) -0.2337(3) 0.078(3) Uani 1 1 d .
H215 H 1.6854 -0.2879 -0.2651 0.094 Uiso 1 1 calc R
C216 C 1.8182(10) -0.2913(8) -0.2327(4) 0.085(3) Uani 1 1 d .
H216 H 1.8541 -0.2921 -0.2631 0.102 Uiso 1 1 calc R
C217 C 1.8658(8) -0.2916(8) -0.1872(4) 0.083(3) Uani 1 1 d .
H217 H 1.9333 -0.2899 -0.1871 0.100 Uiso 1 1 calc R
C218 C 1.8165(7) -0.2945(7) -0.1418(3) 0.067(2) Uani 1 1 d .
H218 H 1.8507 -0.2960 -0.1108 0.080 Uiso 1 1 calc R
C219 C 1.7446(6) -0.3715(6) -0.0254(2) 0.0497(19) Uani 1 1 d .
C220 C 1.8306(6) -0.4743(7) -0.0226(3) 0.062(2) Uani 1 1 d .
H220 H 1.8415 -0.4996 -0.0525 0.075 Uiso 1 1 calc R
C221 C 1.9011(7) -0.5400(7) 0.0251(4) 0.078(3) Uani 1 1 d .
H221 H 1.9583 -0.6103 0.0276 0.094 Uiso 1 1 calc R
C222 C 1.8860(9) -0.5007(10) 0.0682(4) 0.091(3) Uani 1 1 d .
H222 H 1.9329 -0.5452 0.1002 0.109 Uiso 1 1 calc R
C223 C 1.8042(9) -0.3983(10) 0.0654(3) 0.097(4) Uani 1 1 d .
H223 H 1.7970 -0.3725 0.0950 0.116 Uiso 1 1 calc R
C224 C 1.7314(7) -0.3321(8) 0.0190(3) 0.074(3) Uani 1 1 d .
H224 H 1.6744 -0.2621 0.0173 0.089 Uiso 1 1 calc R
P3 P 1.11380(15) -0.39367(15) 0.31047(6) 0.0401(4) Uani 1 1 d .
C301 C 1.0113(6) -0.2560(6) 0.3068(2) 0.0413(16) Uani 1 1 d .
C302 C 1.0129(6) -0.1626(6) 0.2730(3) 0.0531(19) Uani 1 1 d .
H302 H 1.0672 -0.1702 0.2503 0.064 Uiso 1 1 calc R
C303 C 0.9337(7) -0.0598(6) 0.2736(3) 0.062(2) Uani 1 1 d .
H303 H 0.9344 0.0024 0.2510 0.075 Uiso 1 1 calc R
C304 C 0.8541(7) -0.0468(7) 0.3066(3) 0.058(2) Uani 1 1 d .
H304 H 0.8012 0.0237 0.3067 0.070 Uiso 1 1 calc R
C305 C 0.8521(6) -0.1364(7) 0.3394(3) 0.054(2) Uani 1 1 d .
H305 H 0.7983 -0.1272 0.3625 0.065 Uiso 1 1 calc R
C306 C 0.9279(6) -0.2404(6) 0.3393(3) 0.0466(18) Uani 1 1 d .
H306 H 0.9234 -0.3011 0.3611 0.056 Uiso 1 1 calc R
C307 C 1.2018(6) -0.3921(6) 0.2594(3) 0.0482(18) Uani 1 1 d .
C308 C 1.1910(7) -0.4216(7) 0.2137(3) 0.064(2) Uani 1 1 d .
H308 H 1.1380 -0.4438 0.2095 0.077 Uiso 1 1 calc R
C309 C 1.2584(9) -0.4177(8) 0.1756(3) 0.079(3) Uani 1 1 d .
H309 H 1.2502 -0.4371 0.1452 0.094 Uiso 1 1 calc R
C310 C 1.3374(10) -0.3863(8) 0.1804(4) 0.089(3) Uani 1 1 d .
H310 H 1.3825 -0.3843 0.1537 0.107 Uiso 1 1 calc R
C311 C 1.3498(8) -0.3575(8) 0.2252(4) 0.086(3) Uani 1 1 d .
H311 H 1.4043 -0.3371 0.2292 0.103 Uiso 1 1 calc R
C312 C 1.2815(7) -0.3591(8) 0.2640(3) 0.070(2) Uani 1 1 d .
H312 H 1.2889 -0.3377 0.2937 0.084 Uiso 1 1 calc R
C313 C 1.2036(6) -0.4602(6) 0.3728(2) 0.0416(16) Uani 1 1 d .
C314 C 1.1757(6) -0.4191(6) 0.4162(3) 0.054(2) Uani 1 1 d .
H314 H 1.1119 -0.3524 0.4129 0.065 Uiso 1 1 calc R
C315 C 1.2445(7) -0.4792(8) 0.4645(3) 0.071(3) Uani 1 1 d .
H315 H 1.2247 -0.4541 0.4943 0.085 Uiso 1 1 calc R
C316 C 1.3411(7) -0.5748(7) 0.4693(3) 0.064(2) Uani 1 1 d .
H316 H 1.3877 -0.6120 0.5018 0.077 Uiso 1 1 calc R
C317 C 1.3693(7) -0.6155(7) 0.4272(3) 0.067(2) Uani 1 1 d .
H317 H 1.4338 -0.6818 0.4308 0.080 Uiso 1 1 calc R
C318 C 1.3009(6) -0.5572(7) 0.3786(3) 0.060(2) Uani 1 1 d .
H318 H 1.3210 -0.5840 0.3493 0.072 Uiso 1 1 calc R
C319 C 1.0420(6) -0.4693(5) 0.3051(2) 0.0406(16) Uani 1 1 d .
C320 C 1.0555(6) -0.5592(6) 0.3454(3) 0.0523(19) Uani 1 1 d .
H320 H 1.1076 -0.5859 0.3754 0.063 Uiso 1 1 calc R
C321 C 0.9929(7) -0.6110(7) 0.3422(3) 0.067(2) Uani 1 1 d .
H321 H 1.0031 -0.6727 0.3698 0.080 Uiso 1 1 calc R
C322 C 0.9148(8) -0.5706(7) 0.2978(3) 0.070(2) Uani 1 1 d .
H322 H 0.8713 -0.6044 0.2956 0.084 Uiso 1 1 calc R
C323 C 0.9018(7) -0.4813(7) 0.2575(3) 0.070(2) Uani 1 1 d .
H323 H 0.8510 -0.4559 0.2271 0.084 Uiso 1 1 calc R
C324 C 0.9618(3) -0.4291(3) 0.26086(12) 0.058(2) Uani 1 1 d .
H324 H 0.9497 -0.3662 0.2337 0.070 Uiso 1 1 calc R
C7 C 0.5766(3) 0.2824(3) 0.28705(12) 0.156(6) Uani 1 1 d R
N7 N 0.5561(3) 0.2263(3) 0.28015(12) 0.334(15) Uani 1 1 d R
C8 C 0.6029(3) 0.3830(3) 0.29105(12) 0.196(8) Uani 1 1 d R
H8A H 0.6331 0.4051 0.2596 0.293 Uiso 1 1 calc R
H8B H 0.6558 0.3571 0.3221 0.293 Uiso 1 1 calc R
H8C H 0.5350 0.4449 0.2937 0.293 Uiso 1 1 calc R
O1 O 0.8075(3) 0.3707(3) 0.19535(12) 0.0827(19) Uani 1 1 d R
O2 O 0.9024(3) 0.5437(3) 0.43525(12) 0.112(3) Uani 1 1 d R
O3 O 0.6175(3) 0.6126(3) 0.17245(12) 0.131(3) Uani 1 1 d R

loop_
_atom_site_aniso_label
_atom_site_aniso_U_11
_atom_site_aniso_U_22
_atom_site_aniso_U_33
_atom_site_aniso_U_23
_atom_site_aniso_U_13
_atom_site_aniso_U_12
Re1 0.03450(14) 0.03299(14) 0.02769(11) -0.00958(10) 0.00403(10) -0.01552(12)
Re2 0.03110(14) 0.03236(14) 0.02959(11) -0.00785(10) 0.00313(10) -0.01473(11)
Re3 0.03557(15) 0.03374(14) 0.02764(11) -0.00622(10) 0.00476(10) -0.01834(12)
Se1 0.0378(4) 0.0509(4) 0.0382(3) -0.0157(3) 0.0137(3) -0.0207(3)
Se2 0.0429(4) 0.0302(4) 0.0411(3) -0.0093(3) 0.0008(3) -0.0136(3)
Se3 0.0470(4) 0.0430(4) 0.0264(3) -0.0059(3) -0.0003(3) -0.0205(3)
Se4 0.0403(4) 0.0416(4) 0.0432(3) -0.0112(3) 0.0019(3) -0.0241(3)
C1 0.045(4) 0.038(4) 0.039(3) -0.016(3) -0.001(3) -0.007(3)
C2 0.038(4) 0.034(4) 0.046(3) -0.014(3) 0.007(3) -0.016(3)
C3 0.058(5) 0.055(5) 0.037(3) -0.007(3) 0.006(3) -0.033(4)
N1 0.070(5) 0.063(5) 0.058(4) -0.033(3) 0.004(3) -0.022(4)
N2 0.037(4) 0.043(4) 0.073(4) -0.007(3) -0.003(3) -0.016(3)
N3 0.099(6) 0.083(6) 0.052(4) 0.007(4) 0.002(4) -0.063(5)
Re4 0.03103(14) 0.02531(13) 0.03224(11) -0.00438(10) 0.00207(10) -0.00867(11)
Re5 0.02860(14) 0.02690(14) 0.03519(12) -0.00647(10) 0.00320(10) -0.00728(11)
Re6 0.03544(15) 0.02550(13) 0.03690(12) -0.00707(10) 0.00339(11) -0.01237(12)
Se5 0.0343(4) 0.0446(4) 0.0441(3) -0.0105(3) -0.0011(3) -0.0163(3)
Se6 0.0449(4) 0.0352(4) 0.0395(3) -0.0147(3) 0.0064(3) -0.0127(3)
Se7 0.0414(4) 0.0404(4) 0.0441(3) -0.0063(3) 0.0108(3) -0.0214(3)
Se8 0.0437(4) 0.0238(3) 0.0462(3) -0.0031(3) 0.0021(3) -0.0053(3)
C4 0.033(4) 0.035(4) 0.047(4) -0.009(3) 0.005(3) -0.011(3)
C5 0.042(5) 0.050(5) 0.051(4) -0.017(3) 0.005(4) -0.006(4)
C6 0.069(5) 0.030(4) 0.053(4) -0.011(3) 0.012(4) -0.025(4)
N4 0.060(4) 0.055(4) 0.038(3) -0.003(3) 0.001(3) -0.019(3)
N5 0.048(5) 0.088(6) 0.080(5) -0.027(4) 0.007(4) -0.006(4)
N6 0.107(6) 0.050(5) 0.105(5) -0.026(4) 0.021(5) -0.052(5)
P1 0.0362(10) 0.0406(10) 0.0407(8) -0.0055(8) 0.0029(8) -0.0152(8)
C101 0.048(4) 0.037(4) 0.038(3) -0.006(3) 0.003(3) -0.019(3)
C102 0.043(5) 0.043(5) 0.072(5) 0.004(4) 0.000(4) -0.009(4)
C103 0.059(6) 0.051(6) 0.076(5) -0.008(4) -0.002(5) -0.005(5)
C104 0.078(7) 0.035(5) 0.080(6) 0.003(4) 0.000(5) -0.016(5)
C105 0.083(7) 0.055(6) 0.084(6) 0.000(5) 0.002(5) -0.045(6)
C106 0.042(5) 0.047(5) 0.075(5) -0.006(4) -0.002(4) -0.019(4)
C107 0.045(5) 0.044(4) 0.047(4) -0.001(3) 0.005(3) -0.021(4)
C108 0.041(4) 0.072(6) 0.054(4) -0.019(4) 0.014(3) -0.032(4)
C109 0.054(6) 0.108(8) 0.053(4) 0.007(5) -0.010(4) -0.052(5)
C110 0.045(6) 0.100(8) 0.094(7) 0.031(6) -0.017(5) -0.038(6)
C111 0.035(5) 0.090(8) 0.081(6) 0.009(5) 0.015(5) -0.004(5)
C112 0.046(5) 0.071(6) 0.057(4) -0.009(4) 0.011(4) -0.011(4)
C113 0.059(5) 0.057(5) 0.043(4) -0.006(3) 0.007(3) -0.034(4)
C114 0.061(5) 0.079(6) 0.062(4) -0.019(4) 0.009(4) -0.043(5)
C115 0.093(8) 0.141(11) 0.056(5) -0.033(6) 0.010(5) -0.080(8)
C116 0.139(12) 0.174(14) 0.089(8) -0.076(9) 0.049(8) -0.121(11)
C117 0.164(12) 0.090(9) 0.118(9) -0.063(8) 0.034(9) -0.071(9)
C118 0.132(10) 0.066(7) 0.090(7) -0.026(6) -0.002(6) -0.035(7)
C119 0.042(5) 0.055(5) 0.046(4) -0.002(3) -0.003(3) -0.020(4)
C120 0.064(6) 0.077(6) 0.054(4) -0.004(4) -0.005(4) -0.044(5)
C121 0.070(7) 0.123(10) 0.056(5) 0.017(6) -0.012(5) -0.066(7)
C122 0.059(7) 0.124(10) 0.044(5) 0.022(5) 0.007(4) -0.038(7)
C123 0.068(7) 0.091(8) 0.051(5) 0.002(5) 0.019(4) -0.015(6)
C124 0.049(5) 0.068(6) 0.053(4) -0.002(4) 0.006(4) -0.013(4)
P2 0.0362(10) 0.0392(10) 0.0444(9) -0.0075(8) 0.0015(8) -0.0165(8)
C201 0.031(4) 0.042(4) 0.038(3) -0.012(3) 0.005(3) -0.017(3)
C202 0.050(5) 0.051(5) 0.043(3) -0.012(3) 0.008(3) -0.024(4)
C203 0.094(7) 0.049(5) 0.049(4) -0.013(4) 0.011(4) -0.044(5)
C204 0.067(6) 0.047(5) 0.058(4) -0.021(4) 0.006(4) -0.020(4)
C205 0.045(5) 0.075(6) 0.061(4) -0.038(4) 0.020(4) -0.026(4)
C206 0.051(5) 0.057(5) 0.057(4) -0.018(4) 0.011(4) -0.033(4)
C207 0.046(4) 0.046(4) 0.048(4) -0.017(3) 0.005(3) -0.023(4)
C208 0.072(6) 0.046(5) 0.064(4) -0.016(4) 0.010(4) -0.034(4)
C209 0.100(8) 0.077(7) 0.081(6) -0.024(5) 0.015(6) -0.060(6)
C210 0.087(7) 0.100(8) 0.095(7) -0.042(6) 0.010(6) -0.067(7)
C211 0.068(7) 0.089(8) 0.126(8) -0.034(7) -0.017(6) -0.040(6)
C212 0.057(5) 0.070(6) 0.083(5) -0.016(5) -0.011(5) -0.032(5)
C213 0.048(5) 0.046(4) 0.053(4) -0.015(3) 0.001(3) -0.020(4)
C214 0.061(5) 0.063(5) 0.057(4) -0.021(4) 0.010(4) -0.031(4)
C215 0.105(9) 0.074(7) 0.058(5) -0.025(5) 0.010(5) -0.042(6)
C216 0.094(8) 0.067(7) 0.075(6) -0.021(5) 0.036(6) -0.024(6)
C217 0.067(7) 0.090(8) 0.077(6) -0.016(5) 0.017(5) -0.029(6)
C218 0.057(6) 0.074(6) 0.057(5) -0.009(4) 0.002(4) -0.026(5)
C219 0.057(5) 0.049(5) 0.042(3) -0.002(3) -0.004(3) -0.031(4)
C220 0.050(5) 0.045(5) 0.079(5) -0.008(4) -0.003(4) -0.017(4)
C221 0.067(6) 0.047(5) 0.091(6) 0.011(5) -0.019(5) -0.020(5)
C222 0.074(7) 0.107(9) 0.072(6) 0.016(6) -0.021(5) -0.050(7)
C223 0.095(8) 0.104(9) 0.053(5) -0.007(5) -0.027(5) -0.025(7)
C224 0.056(5) 0.081(7) 0.066(5) -0.026(5) -0.007(4) -0.014(5)
P3 0.0461(11) 0.0386(10) 0.0339(8) -0.0055(7) 0.0013(7) -0.0214(9)
C301 0.042(4) 0.047(4) 0.041(3) -0.014(3) 0.004(3) -0.026(3)
C302 0.054(5) 0.050(5) 0.055(4) -0.008(4) 0.001(4) -0.028(4)
C303 0.069(6) 0.035(4) 0.076(5) -0.005(4) -0.007(5) -0.024(4)
C304 0.048(5) 0.047(5) 0.072(5) -0.026(4) -0.008(4) -0.011(4)
C305 0.051(5) 0.066(6) 0.045(4) -0.021(4) 0.000(3) -0.026(4)
C306 0.040(4) 0.053(5) 0.046(4) -0.018(3) 0.005(3) -0.019(4)
C307 0.047(5) 0.043(4) 0.048(4) -0.008(3) 0.012(3) -0.019(4)
C308 0.072(6) 0.068(6) 0.054(4) -0.018(4) 0.021(4) -0.035(5)
C309 0.101(8) 0.068(6) 0.060(5) -0.020(4) 0.025(5) -0.034(6)
C310 0.097(9) 0.064(7) 0.064(6) 0.002(5) 0.042(5) -0.016(6)
C311 0.060(6) 0.082(7) 0.117(8) -0.015(6) 0.040(6) -0.044(6)
C312 0.062(6) 0.092(7) 0.066(5) -0.020(5) 0.012(4) -0.047(5)
C313 0.040(4) 0.048(4) 0.037(3) -0.011(3) 0.005(3) -0.021(3)
C314 0.049(5) 0.057(5) 0.049(4) -0.019(4) 0.012(3) -0.017(4)
C315 0.066(6) 0.086(7) 0.041(4) -0.016(4) -0.008(4) -0.021(5)
C316 0.058(5) 0.069(6) 0.049(4) -0.001(4) -0.016(4) -0.026(5)
C317 0.057(5) 0.056(5) 0.074(5) -0.014(4) -0.014(4) -0.018(4)
C318 0.043(5) 0.063(5) 0.064(4) -0.025(4) 0.001(4) -0.014(4)
C319 0.054(4) 0.035(4) 0.035(3) -0.006(3) 0.009(3) -0.025(3)
C320 0.051(5) 0.049(5) 0.050(4) -0.004(3) 0.006(3) -0.024(4)
C321 0.072(6) 0.046(5) 0.079(5) -0.004(4) 0.017(5) -0.033(5)
C322 0.082(7) 0.059(6) 0.093(6) -0.025(5) 0.022(5) -0.052(5)
C323 0.071(6) 0.074(6) 0.078(5) -0.020(5) -0.006(5) -0.046(5)
C324 0.066(5) 0.050(5) 0.053(4) 0.000(3) -0.009(4) -0.033(4)
C7 0.126(13) 0.184(17) 0.126(11) 0.003(11) -0.016(9) -0.074(13)
N7 0.37(3) 0.38(3) 0.33(2) -0.01(2) -0.11(2) -0.29(3)
C8 0.103(12) 0.182(18) 0.30(2) -0.131(17) 0.048(14) -0.038(12)
O1 0.108(5) 0.072(4) 0.060(3) -0.024(3) 0.003(3) -0.033(4)
O2 0.155(7) 0.128(7) 0.097(5) -0.045(5) 0.024(5) -0.097(6)
O3 0.125(7) 0.167(9) 0.135(6) -0.077(6) 0.024(5) -0.079(6)

loop_
_atom_type_symbol
_atom_type_description
_atom_type_scat_dispersion_real
_atom_type_scat_dispersion_imag
_atom_type_scat_source
C C 0.0033 0.0016 'International Tables Vol C Tables 4.2.6.8 and 6.1.1.4'
H H 0.0000 0.0000 'International Tables Vol C Tables 4.2.6.8 and 6.1.1.4'
N N 0.0061 0.0033 'International Tables Vol C Tables 4.2.6.8 and 6.1.1.4'
O O 0.0106 0.0060 'International Tables Vol C Tables 4.2.6.8 and 6.1.1.4'
P P 0.1023 0.0942 'International Tables Vol C Tables 4.2.6.8 and 6.1.1.4'
Se Se -0.0929 2.2259 'International Tables Vol C Tables 4.2.6.8 and 6.1.1.4'
Re Re -1.0185 7.2310 'International Tables Vol C Tables 4.2.6.8 and 6.1.1.4'

loop_
_geom_angle_atom_site_label_1
_geom_angle_atom_site_label_2
_geom_angle_atom_site_label_3
_geom_angle
_geom_angle_site_symmetry_1
_geom_angle_site_symmetry_3
C1 Re1 Se1 91.0(2) . .
C1 Re1 Se2 90.36(17) . .
Se1 Re1 Se2 89.58(3) . .
C1 Re1 Se3 93.31(17) . .
Se1 Re1 Se3 89.77(3) . .
Se2 Re1 Se3 176.29(2) . .
C1 Re1 Se4 92.3(2) . .
Se1 Re1 Se4 176.77(2) . .
Se2 Re1 Se4 90.46(3) . .
Se3 Re1 Se4 89.99(3) . .
C1 Re1 Re3 134.3(2) . 2_755
Se1 Re1 Re3 118.681(18) . 2_755
Se2 Re1 Re3 58.675(19) . 2_755
Se3 Re1 Re3 118.65(2) . 2_755
Se4 Re1 Re3 58.772(17) . 2_755
C1 Re1 Re3 135.7(2) . .
Se1 Re1 Re3 58.694(19) . .
Se2 Re1 Re3 118.177(18) . .
Se3 Re1 Re3 58.505(17) . .
Se4 Re1 Re3 118.59(2) . .
Re3 Re1 Re3 89.945(13) 2_755 .
C1 Re1 Re2 136.29(18) . .
Se1 Re1 Re2 118.76(2) . .
Se2 Re1 Re2 118.87(2) . .
Se3 Re1 Re2 58.458(19) . .
Se4 Re1 Re2 58.534(18) . .
Re3 Re1 Re2 60.206(14) 2_755 .
Re3 Re1 Re2 60.071(11) . .
C1 Re1 Re2 133.27(18) . 2_755
Se1 Re1 Re2 58.604(16) . 2_755
Se2 Re1 Re2 58.116(18) . 2_755
Se3 Re1 Re2 118.57(2) . 2_755
Se4 Re1 Re2 118.852(18) . 2_755
Re3 Re1 Re2 60.089(10) 2_755 2_755
Re3 Re1 Re2 60.071(12) . 2_755
Re2 Re1 Re2 90.432(13) . 2_755
C1 Re1 Re1 178.33(17) . 2_755
Se1 Re1 Re1 88.346(18) . 2_755
Se2 Re1 Re1 88.115(17) . 2_755
Se3 Re1 Re1 88.210(18) . 2_755
Se4 Re1 Re1 88.432(18) . 2_755
Re3 Re1 Re1 45.039(9) 2_755 2_755
Re3 Re1 Re1 44.906(9) . 2_755
Re2 Re1 Re1 45.266(10) . 2_755
Re2 Re1 Re1 45.166(9) 2_755 2_755
C2 Re2 Se2 90.87(17) . 2_755
C2 Re2 Se3 92.10(17) . .
Se2 Re2 Se3 89.95(2) 2_755 .
C2 Re2 Se4 92.88(17) . .
Se2 Re2 Se4 176.26(2) 2_755 .
Se3 Re2 Se4 89.99(2) . .
C2 Re2 Se1 92.29(17) . 2_755
Se2 Re2 Se1 89.56(2) 2_755 2_755
Se3 Re2 Se1 175.60(2) . 2_755
Se4 Re2 Se1 90.20(3) . 2_755
C2 Re2 Re3 134.57(18) . .
Se2 Re2 Re3 58.658(19) 2_755 .
Se3 Re2 Re3 58.447(18) . .
Se4 Re2 Re3 118.32(2) . .
Se1 Re2 Re3 117.765(19) 2_755 .
C2 Re2 Re1 135.88(16) . .
Se2 Re2 Re1 118.50(2) 2_755 .
Se3 Re2 Re1 58.52(2) . .
Se4 Re2 Re1 58.483(19) . .
Se1 Re2 Re1 118.09(2) 2_755 .
Re3 Re2 Re1 59.854(11) . .
C2 Re2 Re3 135.91(18) . 2_755
Se2 Re2 Re3 118.324(18) 2_755 2_755
Se3 Re2 Re3 118.17(2) . 2_755
Se4 Re2 Re3 58.566(16) . 2_755
Se1 Re2 Re3 58.438(19) 2_755 2_755
Re3 Re2 Re3 89.512(14) . 2_755
Re1 Re2 Re3 59.672(12) . 2_755
C2 Re2 Re1 134.55(16) . 2_755
Se2 Re2 Re1 58.566(17) 2_755 2_755
Se3 Re2 Re1 118.077(19) . 2_755
Se4 Re2 Re1 118.321(19) . 2_755
Se1 Re2 Re1 58.133(18) 2_755 2_755
Re3 Re2 Re1 59.643(10) . 2_755
Re1 Re2 Re1 89.568(13) . 2_755
Re3 Re2 Re1 59.767(11) 2_755 2_755
C2 Re2 Re2 179.04(17) . 2_755
Se2 Re2 Re2 88.174(19) 2_755 2_755
Se3 Re2 Re2 87.95(2) . 2_755
Se4 Re2 Re2 88.083(19) . 2_755
Se1 Re2 Re2 87.66(2) 2_755 2_755
Re3 Re2 Re2 44.781(9) . 2_755
Re1 Re2 Re2 44.833(9) . 2_755
Re3 Re2 Re2 44.731(10) 2_755 2_755
Re1 Re2 Re2 44.734(10) 2_755 2_755
C3 Re3 Se3 92.40(17) . .
C3 Re3 Se1 92.3(2) . .
Se3 Re3 Se1 89.59(2) . .
C3 Re3 Se2 91.5(2) . 2_755
Se3 Re3 Se2 89.68(2) . 2_755
Se1 Re3 Se2 176.13(3) . 2_755
C3 Re3 Se4 90.92(17) . 2_755
Se3 Re3 Se4 176.67(3) . 2_755
Se1 Re3 Se4 90.18(2) . 2_755
Se2 Re3 Se4 90.33(2) 2_755 2_755
C3 Re3 Re1 134.11(18) . 2_755
Se3 Re3 Re1 118.75(2) . 2_755
Se1 Re3 Re1 118.61(2) . 2_755
Se2 Re3 Re1 58.634(19) 2_755 2_755
Se4 Re3 Re1 58.606(19) 2_755 2_755
C3 Re3 Re1 135.83(19) . .
Se3 Re3 Re1 58.610(19) . .
Se1 Re3 Re1 58.295(19) . .
Se2 Re3 Re1 118.23(2) 2_755 .
Se4 Re3 Re1 118.60(2) 2_755 .
Re1 Re3 Re1 90.055(13) 2_755 .
C3 Re3 Re2 135.0(2) . .
Se3 Re3 Re2 58.493(18) . .
Se1 Re3 Re2 118.37(2) . .
Se2 Re3 Re2 58.166(18) 2_755 .
Se4 Re3 Re2 118.87(2) 2_755 .
Re1 Re3 Re2 60.268(11) 2_755 .
Re1 Re3 Re2 60.076(12) . .
C3 Re3 Re2 134.52(19) . 2_755
Se3 Re3 Re2 118.77(2) . 2_755
Se1 Re3 Re2 58.512(18) . 2_755
Se2 Re3 Re2 118.74(2) 2_755 2_755
Se4 Re3 Re2 58.453(19) 2_755 2_755
Re1 Re3 Re2 60.122(12) 2_755 2_755
Re1 Re3 Re2 60.162(11) . 2_755
Re2 Re3 Re2 90.488(14) . 2_755
C3 Re3 Re3 179.17(17) . 2_755
Se3 Re3 Re3 88.335(19) . 2_755
Se1 Re3 Re3 88.06(2) . 2_755
Se2 Re3 Re3 88.12(2) 2_755 2_755
Se4 Re3 Re3 88.337(19) 2_755 2_755
Re1 Re3 Re3 45.094(9) 2_755 2_755
Re1 Re3 Re3 44.961(9) . 2_755
Re2 Re3 Re3 45.269(11) . 2_755
Re2 Re3 Re3 45.218(10) 2_755 2_755
Re1 Se1 Re3 63.011(19) . .
Re1 Se1 Re2 63.263(19) . 2_755
Re3 Se1 Re2 63.05(2) . 2_755
Re2 Se2 Re1 63.318(19) 2_755 .
Re2 Se2 Re3 63.176(19) 2_755 2_755
Re1 Se2 Re3 62.691(19) . 2_755
Re3 Se3 Re2 63.061(16) . .
Re3 Se3 Re1 62.885(17) . .
Re2 Se3 Re1 63.025(18) . .
Re1 Se4 Re2 62.983(19) . .
Re1 Se4 Re3 62.622(17) . 2_755
Re2 Se4 Re3 62.980(18) . 2_755
N1 C1 Re1 178.1(6) . .
N2 C2 Re2 178.0(6) . .
N3 C3 Re3 178.4(8) . .
C4 Re4 Se5 89.96(18) . .
C4 Re4 Se8 90.25(18) . .
Se5 Re4 Se8 90.06(3) . .
C4 Re4 Se6 93.65(18) . .
Se5 Re4 Se6 89.91(3) . .
Se8 Re4 Se6 176.09(2) . .
C4 Re4 Se7 93.64(18) . .
Se5 Re4 Se7 176.40(2) . .
Se8 Re4 Se7 90.01(3) . .
Se6 Re4 Se7 89.77(3) . .
C4 Re4 Re5 132.58(18) . 2_756
Se5 Re4 Re5 58.709(18) . 2_756
Se8 Re4 Re5 58.40(2) . 2_756
Se6 Re4 Re5 118.46(2) . 2_756
Se7 Re4 Re5 118.467(19) . 2_756
C4 Re4 Re5 137.53(18) . .
Se5 Re4 Re5 118.64(2) . .
Se8 Re4 Re5 118.182(19) . .
Se6 Re4 Re5 58.582(17) . .
Se7 Re4 Re5 58.298(18) . .
Re5 Re4 Re5 89.893(13) 2_756 .
C4 Re4 Re6 135.05(18) . .
Se5 Re4 Re6 58.609(19) . .
Se8 Re4 Re6 118.30(2) . .
Se6 Re4 Re6 58.556(19) . .
Se7 Re4 Re6 118.33(2) . .
Re5 Re4 Re6 59.913(12) 2_756 .
Re5 Re4 Re6 60.044(12) . .
C4 Re4 Re6 134.85(18) . 2_756
Se5 Re4 Re6 118.73(2) . 2_756
Se8 Re4 Re6 58.323(18) . 2_756
Se6 Re4 Re6 118.445(19) . 2_756
Se7 Re4 Re6 58.450(18) . 2_756
Re5 Re4 Re6 60.033(10) 2_756 2_756
Re5 Re4 Re6 59.874(11) . 2_756
Re6 Re4 Re6 89.989(13) . 2_756
C4 Re4 Re4 177.53(18) . 2_756
Se5 Re4 Re4 88.388(19) . 2_756
Se8 Re4 Re4 87.917(19) . 2_756
Se6 Re4 Re4 88.18(2) . 2_756
Se7 Re4 Re4 88.014(18) . 2_756
Re5 Re4 Re4 44.959(9) 2_756 2_756
Re5 Re4 Re4 44.934(11) . 2_756
Re6 Re4 Re4 45.017(9) . 2_756
Re6 Re4 Re4 44.973(8) 2_756 2_756
C5 Re5 Se8 92.5(2) . 2_756
C5 Re5 Se7 91.0(2) . .
Se8 Re5 Se7 176.53(3) 2_756 .
C5 Re5 Se5 90.76(18) . 2_756
Se8 Re5 Se5 89.83(2) 2_756 2_756
Se7 Re5 Se5 90.18(2) . 2_756
C5 Re5 Se6 92.97(18) . .
Se8 Re5 Se6 89.75(2) 2_756 .
Se7 Re5 Se6 90.01(2) . .
Se5 Re5 Se6 176.27(3) 2_756 .
C5 Re5 Re6 133.7(2) . 2_756
Se8 Re5 Re6 118.56(2) 2_756 2_756
Se7 Re5 Re6 58.677(19) . 2_756
Se5 Re5 Re6 58.517(19) 2_756 2_756
Se6 Re5 Re6 118.63(2) . 2_756
C5 Re5 Re4 134.48(18) . 2_756
Se8 Re5 Re4 58.503(19) 2_756 2_756
Se7 Re5 Re4 118.75(2) . 2_756
Se5 Re5 Re4 58.230(19) 2_756 2_756
Se6 Re5 Re4 118.56(2) . 2_756
Re6 Re5 Re4 60.077(12) 2_756 2_756
C5 Re5 Re4 135.38(18) . .
Se8 Re5 Re4 118.34(2) 2_756 .
Se7 Re5 Re4 58.752(19) . .
Se5 Re5 Re4 118.61(2) 2_756 .
Se6 Re5 Re4 58.522(18) . .
Re6 Re5 Re4 60.113(11) 2_756 .
Re4 Re5 Re4 90.107(13) 2_756 .
C5 Re5 Re6 136.2(2) . .
Se8 Re5 Re6 58.36(2) 2_756 .
Se7 Re5 Re6 118.73(2) . .
Se5 Re5 Re6 118.28(2) 2_756 .
Se6 Re5 Re6 58.518(19) . .
Re6 Re5 Re6 90.096(13) 2_756 .
Re4 Re5 Re6 60.055(11) 2_756 .
Re4 Re5 Re6 59.990(11) . .
C5 Re5 Re5 178.7(2) . 2_756
Se8 Re5 Re5 88.07(2) 2_756 2_756
Se7 Re5 Re5 88.46(2) . 2_756
Se5 Re5 Re5 88.08(2) 2_756 2_756
Se6 Re5 Re5 88.21(2) . 2_756
Re6 Re5 Re5 45.111(9) 2_756 2_756
Re4 Re5 Re5 45.066(11) 2_756 2_756
Re4 Re5 Re5 45.041(9) . 2_756
Re6 Re5 Re5 44.985(9) . 2_756
C6 Re6 Se8 90.19(19) . 2_756
C6 Re6 Se5 93.68(19) . .
Se8 Re6 Se5 176.11(3) 2_756 .
C6 Re6 Se7 90.4(2) . 2_756
Se8 Re6 Se7 90.21(2) 2_756 2_756
Se5 Re6 Se7 90.08(3) . 2_756
C6 Re6 Se6 93.3(2) . .
Se8 Re6 Se6 89.79(3) 2_756 .
Se5 Re6 Se6 89.66(2) . .
Se7 Re6 Se6 176.32(3) 2_756 .
C6 Re6 Re5 135.2(2) . 2_756
Se8 Re6 Re5 118.46(2) 2_756 2_756
Se5 Re6 Re5 58.627(18) . 2_756
Se7 Re6 Re5 58.40(2) 2_756 2_756
Se6 Re6 Re5 118.52(2) . 2_756
C6 Re6 Re4 137.23(18) . .
Se8 Re6 Re4 118.36(2) 2_756 .
Se5 Re6 Re4 58.24(2) . .
Se7 Re6 Re4 118.41(2) 2_756 .
Se6 Re6 Re4 58.522(19) . .
Re5 Re6 Re4 60.010(12) 2_756 .
C6 Re6 Re5 134.8(2) . .
Se8 Re6 Re5 58.40(2) 2_756 .
Se5 Re6 Re5 118.20(2) . .
Se7 Re6 Re5 118.526(19) 2_756 .
Se6 Re6 Re5 58.544(18) . .
Re5 Re6 Re5 89.904(13) 2_756 .
Re4 Re6 Re5 59.966(13) . .
C6 Re6 Re4 132.76(18) . 2_756
Se8 Re6 Re4 58.465(18) 2_756 2_756
Se5 Re6 Re4 118.62(2) . 2_756
Se7 Re6 Re4 58.631(18) 2_756 2_756
Se6 Re6 Re4 118.45(2) . 2_756
Re5 Re6 Re4 60.013(12) 2_756 2_756
Re4 Re6 Re4 90.011(13) . 2_756
Re5 Re6 Re4 59.912(11) . 2_756
C6 Re6 Re6 177.73(18) . 2_756
Se8 Re6 Re6 88.04(2) 2_756 2_756
Se5 Re6 Re6 88.10(2) . 2_756
Se7 Re6 Re6 88.167(19) 2_756 2_756
Se6 Re6 Re6 88.16(2) . 2_756
Re5 Re6 Re6 45.015(9) 2_756 2_756
Re4 Re6 Re6 45.027(9) . 2_756
Re5 Re6 Re6 44.889(9) . 2_756
Re4 Re6 Re6 44.983(9) 2_756 2_756
Re4 Se5 Re6 63.150(18) . .
Re4 Se5 Re5 63.061(18) . 2_756
Re6 Se5 Re5 62.855(17) . 2_756
Re4 Se6 Re6 62.922(19) . .
Re4 Se6 Re5 62.896(19) . .
Re6 Se6 Re5 62.938(17) . .
Re5 Se7 Re6 62.919(19) . 2_756
Re5 Se7 Re4 62.95(2) . .
Re6 Se7 Re4 62.92(2) 2_756 .
Re6 Se8 Re5 63.234(19) 2_756 2_756
Re6 Se8 Re4 63.212(19) 2_756 .
Re5 Se8 Re4 63.094(19) 2_756 .
N4 C4 Re4 177.3(6) . .
N5 C5 Re5 177.2(7) . .
N6 C6 Re6 177.1(7) . .
C107 P1 C101 108.7(3) . .
C107 P1 C119 108.7(3) . .
C101 P1 C119 110.1(4) . .
C107 P1 C113 110.1(4) . .
C101 P1 C113 110.3(3) . .
C119 P1 C113 108.9(4) . .
C106 C101 C102 118.5(7) . .
C106 C101 P1 120.4(6) . .
C102 C101 P1 120.9(6) . .
C103 C102 C101 120.3(8) . .
C104 C103 C102 119.6(8) . .
C105 C104 C103 120.2(8) . .
C106 C105 C104 121.5(9) . .
C105 C106 C101 119.8(8) . .
C112 C107 C108 118.9(6) . .
C112 C107 P1 122.0(5) . .
C108 C107 P1 118.9(6) . .
C109 C108 C107 120.0(8) . .
C110 C109 C108 119.8(7) . .
C109 C110 C111 120.6(7) . .
C112 C111 C110 120.3(9) . .
C111 C112 C107 120.3(8) . .
C114 C113 C118 118.6(8) . .
C114 C113 P1 120.6(7) . .
C118 C113 P1 120.8(6) . .
C113 C114 C115 120.0(9) . .
C116 C115 C114 120.7(10) . .
C115 C116 C117 120.4(10) . .
C116 C117 C118 119.9(11) . .
C113 C118 C117 120.2(10) . .
C124 C119 C120 118.7(8) . .
C124 C119 P1 121.8(7) . .
C120 C119 P1 119.3(7) . .
C121 C120 C119 120.4(9) . .
C122 C121 C120 119.4(10) . .
C121 C122 C123 121.9(10) . .
C122 C123 C124 119.4(10) . .
C119 C124 C123 120.1(10) . .
C201 P2 C213 109.4(3) . .
C201 P2 C219 110.1(3) . .
C213 P2 C219 109.0(3) . .
C201 P2 C207 109.6(3) . .
C213 P2 C207 109.9(3) . .
C219 P2 C207 108.9(3) . .
C202 C201 C206 118.9(7) . .
C202 C201 P2 120.7(5) . .
C206 C201 P2 120.3(6) . .
C203 C202 C201 121.4(8) . .
C204 C203 C202 118.8(8) . .
C205 C204 C203 120.9(8) . .
C204 C205 C206 120.4(8) . .
C205 C206 C201 119.6(7) . .
C208 C207 C212 119.5(7) . .
C208 C207 P2 121.0(5) . .
C212 C207 P2 119.3(6) . .
C209 C208 C207 120.5(8) . .
C210 C209 C208 117.4(9) . .
C211 C210 C209 124.0(8) . .
C210 C211 C212 118.2(9) . .
C211 C212 C207 120.1(9) . .
C214 C213 C218 118.6(7) . .
C214 C213 P2 120.8(6) . .
C218 C213 P2 120.4(5) . .
C215 C214 C213 119.9(8) . .
C216 C215 C214 121.1(8) . .
C215 C216 C217 119.7(9) . .
C216 C217 C218 121.1(9) . .
C217 C218 C213 119.7(8) . .
C220 C219 C224 119.9(7) . .
C220 C219 P2 121.2(5) . .
C224 C219 P2 118.8(6) . .
C219 C220 C221 119.7(8) . .
C222 C221 C220 119.5(9) . .
C223 C222 C221 121.3(8) . .
C222 C223 C224 120.5(9) . .
C223 C224 C219 119.0(9) . .
C301 P3 C313 111.2(3) . .
C301 P3 C319 107.8(3) . .
C313 P3 C319 108.7(3) . .
C301 P3 C307 110.5(3) . .
C313 P3 C307 106.3(3) . .
C319 P3 C307 112.4(3) . .
C306 C301 C302 118.2(7) . .
C306 C301 P3 119.1(5) . .
C302 C301 P3 122.6(6) . .
C303 C302 C301 119.3(8) . .
C304 C303 C302 121.2(8) . .
C305 C304 C303 119.8(8) . .
C304 C305 C306 120.9(8) . .
C305 C306 C301 120.4(8) . .
C312 C307 C308 118.3(7) . .
C312 C307 P3 120.1(6) . .
C308 C307 P3 121.6(6) . .
C309 C308 C307 119.7(8) . .
C308 C309 C310 122.0(9) . .
C309 C310 C311 119.2(9) . .
C312 C311 C310 119.9(9) . .
C311 C312 C307 120.8(8) . .
C318 C313 C314 119.2(6) . .
C318 C313 P3 119.2(5) . .
C314 C313 P3 121.6(6) . .
C315 C314 C313 118.7(7) . .
C316 C315 C314 121.3(7) . .
C317 C316 C315 120.4(7) . .
C316 C317 C318 119.2(8) . .
C313 C318 C317 121.2(7) . .
C320 C319 C324 118.9(6) . .
C320 C319 P3 121.7(5) . .
C324 C319 P3 119.1(4) . .
C319 C320 C321 120.7(7) . .
C320 C321 C322 119.5(7) . .
C323 C322 C321 119.8(7) . .
C324 C323 C322 120.8(7) . .
C323 C324 C319 120.2(5) . .
N7 C7 C8 173.3 . .

loop_
_geom_bond_atom_site_label_1
_geom_bond_atom_site_label_2
_geom_bond_distance
_geom_bond_site_symmetry_2
Re1 C1 2.111(6) .
Re1 Se1 2.5122(8) .
Re1 Se2 2.5227(8) .
Re1 Se3 2.5236(8) .
Re1 Se4 2.5236(8) .
Re1 Re3 2.6252(4) 2_755
Re1 Re3 2.6313(4) .
Re1 Re2 2.6372(4) .
Re1 Re2 2.6418(4) 2_755
Re1 Re1 3.7187(5) 2_755
Re2 C2 2.127(7) .
Re2 Se2 2.5105(7) 2_755
Re2 Se3 2.5220(7) .
Re2 Se4 2.5249(7) .
Re2 Se1 2.5250(7) 2_755
Re2 Re3 2.6371(4) .
Re2 Re3 2.6394(5) 2_755
Re2 Re1 2.6418(4) 2_755
Re2 Re2 3.7469(6) 2_755
Re3 C3 2.105(8) .
Re3 Se3 2.5207(6) .
Re3 Se1 2.5230(8) .
Re3 Se2 2.5238(8) 2_755
Re3 Se4 2.5280(6) 2_755
Re3 Re1 2.6252(4) 2_755
Re3 Re2 2.6394(5) 2_755
Re3 Re3 3.7151(6) 2_755
Se1 Re2 2.5250(7) 2_755
Se2 Re2 2.5105(7) 2_755
Se2 Re3 2.5238(8) 2_755
Se4 Re3 2.5280(6) 2_755
C1 N1 1.146(8) .
C2 N2 1.138(8) .
C3 N3 1.149(9) .
Re4 C4 2.122(6) .
Re4 Se5 2.5095(8) .
Re4 Se8 2.5161(8) .
Re4 Se6 2.5222(7) .
Re4 Se7 2.5271(8) .
Re4 Re5 2.6315(4) 2_756
Re4 Re5 2.6326(5) .
Re4 Re6 2.6332(4) .
Re4 Re6 2.6353(4) 2_756
Re4 Re4 3.7258(6) 2_756
Re5 C5 2.098(8) .
Re5 Se8 2.5135(8) 2_756
Re5 Se7 2.5149(8) .
Re5 Se5 2.5224(7) 2_756
Re5 Se6 2.5238(6) .
Re5 Re6 2.6289(4) 2_756
Re5 Re4 2.6315(4) 2_756
Re5 Re6 2.6347(4) .
Re5 Re5 3.7188(6) 2_756
Re6 C6 2.104(7) .
Re6 Se8 2.5123(8) 2_756
Re6 Se5 2.5194(8) .
Re6 Se7 2.5223(8) 2_756
Re6 Se6 2.5231(8) .
Re6 Re5 2.6289(4) 2_756
Re6 Re4 2.6353(4) 2_756
Re6 Re6 3.7251(5) 2_756
Se5 Re5 2.5224(7) 2_756
Se7 Re6 2.5223(8) 2_756
Se8 Re6 2.5123(8) 2_756
Se8 Re5 2.5135(8) 2_756
C4 N4 1.137(7) .
C5 N5 1.150(9) .
C6 N6 1.148(9) .
P1 C107 1.781(7) .
P1 C101 1.781(7) .
P1 C119 1.790(8) .
P1 C113 1.801(7) .
C101 C106 1.390(10) .
C101 C102 1.398(10) .
C102 C103 1.367(11) .
C103 C104 1.366(12) .
C104 C105 1.360(12) .
C105 C106 1.343(10) .
C107 C112 1.390(10) .
C107 C108 1.392(9) .
C108 C109 1.380(10) .
C109 C110 1.355(13) .
C110 C111 1.385(12) .
C111 C112 1.352(11) .
C113 C114 1.357(9) .
C113 C118 1.373(12) .
C114 C115 1.388(11) .
C115 C116 1.333(15) .
C116 C117 1.343(15) .
C117 C118 1.387(12) .
C119 C124 1.374(11) .
C119 C120 1.392(11) .
C120 C121 1.388(12) .
C121 C122 1.347(14) .
C122 C123 1.356(14) .
C123 C124 1.398(12) .
P2 C201 1.783(7) .
P2 C213 1.789(8) .
P2 C219 1.796(6) .
P2 C207 1.801(7) .
C201 C202 1.379(9) .
C201 C206 1.389(9) .
C202 C203 1.373(10) .
C203 C204 1.373(11) .
C204 C205 1.365(11) .
C205 C206 1.375(10) .
C207 C208 1.382(10) .
C207 C212 1.388(10) .
C208 C209 1.375(11) .
C209 C210 1.369(13) .
C210 C211 1.348(13) .
C211 C212 1.373(12) .
C213 C214 1.380(9) .
C213 C218 1.393(11) .
C214 C215 1.369(12) .
C215 C216 1.347(13) .
C216 C217 1.358(12) .
C217 C218 1.361(12) .
C219 C220 1.375(10) .
C219 C224 1.399(10) .
C220 C221 1.387(10) .
C221 C222 1.363(13) .
C222 C223 1.352(14) .
C223 C224 1.376(10) .
P3 C301 1.788(7) .
P3 C313 1.788(6) .
P3 C319 1.788(7) .
P3 C307 1.792(7) .
C301 C306 1.385(9) .
C301 C302 1.400(10) .
C302 C303 1.369(11) .
C303 C304 1.357(11) .
C304 C305 1.349(11) .
C305 C306 1.364(10) .
C307 C312 1.385(10) .
C307 C308 1.397(9) .
C308 C309 1.359(12) .
C309 C310 1.361(14) .
C310 C311 1.377(13) .
C311 C312 1.375(12) .
C313 C318 1.378(10) .
C313 C314 1.386(9) .
C314 C315 1.383(9) .
C315 C316 1.366(11) .
C316 C317 1.354(11) .
C317 C318 1.386(9) .
C319 C320 1.363(9) .
C319 C324 1.397(6) .
C320 C321 1.375(10) .
C321 C322 1.384(10) .
C322 C323 1.359(11) .
C323 C324 1.353(8) .
C7 N7 1.0173 .
C7 C8 1.6595 .
